data_4518856
loop_
_publ_author_name
'So, Chau Ming'
'Yuen, On Ying'
'Ng, Shan Shan'
'Chen, Zicong'

_publ_section_title
;
 General Chemoselective Suzuki--Miyaura Coupling of Polyhalogenated Aryl
 Triflates Enabled by an Alkyl-Heteroaryl-Based Phosphine Ligand
;
_journal_issue 13
_journal_name_full 'ACS Catalysis'
_journal_page_first 7820
_journal_page_last 7827
_journal_paper_doi 10.1021/acscatal.1c02146
_journal_volume 11
_journal_year 2021
_chemical_formula_moiety 'C56 H72 Cl2 F6 N2 O6 P2 Pd2 S2'
_chemical_formula_sum 'C56 H72 Cl2 F6 N2 O6 P2 Pd2 S2'
_chemical_formula_weight 1392.91
_space_group_crystal_system triclinic
_space_group_IT_number 2
_space_group_name_Hall '-P 1'
_space_group_name_H-M_alt 'P -1'
_atom_sites_solution_hydrogens geom
_atom_sites_solution_primary dual
_audit_creation_date 2020-08-30
_audit_creation_method
;
Olex2 1.2
(compiled 2018.05.29 svn.r3508 for OlexSys, GUI svn.r5506)
;
_cell_angle_alpha 79.150(7)
_cell_angle_beta 89.525(8)
_cell_angle_gamma 79.395(9)
_cell_formula_units_Z 1
_cell_length_a 10.4985(13)
_cell_length_b 11.4124(10)
_cell_length_c 13.4302(12)
_cell_measurement_reflns_used 2914
_cell_measurement_temperature 293(2)
_cell_measurement_theta_max 23.6960
_cell_measurement_theta_min 2.0410
_cell_volume 1552.8(3)
_computing_cell_refinement 'CrysAlisPro 1.171.38.46 (Rigaku OD, 2015)'
_computing_data_collection 'CrysAlisPro 1.171.38.46 (Rigaku OD, 2015)'
_computing_data_reduction 'CrysAlisPro 1.171.38.46 (Rigaku OD, 2015)'
_computing_molecular_graphics 'Olex2 (Dolomanov et al., 2009)'
_computing_publication_material 'Olex2 (Dolomanov et al., 2009)'
_computing_structure_refinement 'ShelXL (Sheldrick, 2015)'
_computing_structure_solution 'ShelXT (Sheldrick, 2015)'
_diffrn_ambient_temperature 293(2)
_diffrn_detector 'CCD plate'
_diffrn_detector_area_resol_mean 8.0606
_diffrn_detector_type Eos
_diffrn_measured_fraction_theta_full 0.999
_diffrn_measured_fraction_theta_max 0.828
_diffrn_measurement_details
;
List of Runs (angles in degrees, time in seconds):

  # Type    Start    End  Width  t~exp~   \w     \q     \k     \f   Frames
--------------------------------------------------------------------------
  1  \w    -38.00  42.00   1.00   10.00    --  -16.28  19.00   0.00   80
  2  \w    -21.00  22.00   1.00   10.00    --  -16.28 -99.00-150.00   43
  3  \w    -20.00  21.00   1.00   10.00    --  -16.28 -99.00 -60.00   41
  4  \w    -51.00  42.00   1.00   10.00    --   15.34 -77.00  60.00   93
  5  \w    -11.00  81.00   1.00   10.00    --   15.34  77.00-180.00   92
  6  \w     35.00  79.00   1.00   10.00    --   15.34 178.00  30.00   44
;
_diffrn_measurement_device 'four-circle diffractometer'
_diffrn_measurement_device_type 'Xcalibur, Eos, Gemini'
_diffrn_measurement_method '\w scans'
_diffrn_orient_matrix_type 'CrysAlisPro convention (1999,Acta A55,543-557)'
_diffrn_orient_matrix_UB_11 -0.0649845000
_diffrn_orient_matrix_UB_12 -0.0092111000
_diffrn_orient_matrix_UB_13 -0.0002951000
_diffrn_orient_matrix_UB_21 -0.0200734000
_diffrn_orient_matrix_UB_22 0.0600768000
_diffrn_orient_matrix_UB_23 -0.0274143000
_diffrn_orient_matrix_UB_31 0.0101208000
_diffrn_orient_matrix_UB_32 -0.0213051000
_diffrn_orient_matrix_UB_33 -0.0462848000
_diffrn_radiation_monochromator graphite
_diffrn_radiation_probe x-ray
_diffrn_radiation_type MoK\a
_diffrn_radiation_wavelength 0.71073
_diffrn_reflns_av_R_equivalents 0.0558
_diffrn_reflns_av_unetI/netI 0.1184
_diffrn_reflns_Laue_measured_fraction_full 0.999
_diffrn_reflns_Laue_measured_fraction_max 0.828
_diffrn_reflns_limit_h_max 10
_diffrn_reflns_limit_h_min -14
_diffrn_reflns_limit_k_max 15
_diffrn_reflns_limit_k_min -15
_diffrn_reflns_limit_l_max 18
_diffrn_reflns_limit_l_min -17
_diffrn_reflns_number 13910
_diffrn_reflns_point_group_measured_fraction_full 0.999
_diffrn_reflns_point_group_measured_fraction_max 0.828
_diffrn_reflns_theta_full 25.242
_diffrn_reflns_theta_max 29.373
_diffrn_reflns_theta_min 1.849
_diffrn_source 'fine-focus sealed X-ray tube'
_diffrn_source_type 'Enhance (Mo) X-ray Source'
_exptl_absorpt_coefficient_mu 0.850
_exptl_absorpt_correction_T_max 1.00000
_exptl_absorpt_correction_T_min 0.87230
_exptl_absorpt_correction_type multi-scan
_exptl_absorpt_process_details
;
CrysAlisPro 1.171.38.46 (Rigaku Oxford Diffraction, 2015)
Empirical absorption correction using spherical harmonics,
 implemented in SCALE3 ABSPACK scaling algorithm.
;
_exptl_crystal_colour 'clear light colourless'
_exptl_crystal_colour_lustre clear
_exptl_crystal_colour_modifier light
_exptl_crystal_colour_primary colourless
_exptl_crystal_density_diffrn 1.490
_exptl_crystal_description block
_exptl_crystal_F_000 712
_exptl_crystal_size_max 0.18
_exptl_crystal_size_mid 0.15
_exptl_crystal_size_min 0.09
_refine_diff_density_max 0.709
_refine_diff_density_min -0.641
_refine_diff_density_rms 0.102
_refine_ls_extinction_method none
_refine_ls_goodness_of_fit_ref 0.998
_refine_ls_hydrogen_treatment constr
_refine_ls_matrix_type full
_refine_ls_number_parameters 357
_refine_ls_number_reflns 7088
_refine_ls_number_restraints 0
_refine_ls_restrained_S_all 0.998
_refine_ls_R_factor_all 0.1135
_refine_ls_R_factor_gt 0.0662
_refine_ls_shift/su_max 0.001
_refine_ls_shift/su_mean 0.000
_refine_ls_structure_factor_coef Fsqd
_refine_ls_weighting_details 'w=1/[\s^2^(Fo^2^)+(0.0349P)^2^] where P=(Fo^2^+2Fc^2^)/3'
_refine_ls_weighting_scheme calc
_refine_ls_wR_factor_gt 0.1031
_refine_ls_wR_factor_ref 0.1246
_reflns_Friedel_coverage 0.000
_reflns_number_gt 4476
_reflns_number_total 7088
_reflns_threshold_expression 'I > 2\s(I)'
_cod_data_source_file cs1c02146_si_002.cif
_cod_data_source_block exp_8201
_cod_database_code 4518856
_shelx_shelxl_version_number 2017/1
_shelx_space_group_comment
;
The symmetry employed for this shelxl refinement is uniquely defined
by the following loop, which should always be used as a source of
symmetry information in preference to the above space-group names.
They are only intended as comments.
;
_shelx_estimated_absorpt_t_max 0.927
_shelx_estimated_absorpt_t_min 0.862
_reflns_odcompleteness_completeness 99.83
_reflns_odcompleteness_iscentric 1
_reflns_odcompleteness_theta 26.32
_olex2_refinement_description
;
1. Fixed Uiso
 At 1.2 times of:
  All C(H) groups, All C(H,H) groups
 At 1.5 times of:
  All C(H,H,H) groups
2.a Ternary CH refined with riding coordinates:
 C9(H9), C19(H19), C16(H16)
2.b Secondary CH2 refined with riding coordinates:
 C10(H10A,H10B), C14(H14A,H14B), C11(H11A,H11B), C12(H12A,H12B), C13(H13A,H13B)
2.c Aromatic/amide H refined with riding coordinates:
 C3(H3), C27(H27), C26(H26), C24(H24), C6(H6), C5(H5), C23(H23), C4(H4)
2.d Idealised Me refined as rotating group:
 C18(H18A,H18B,H18C), C20(H20A,H20B,H20C), C21(H21A,H21B,H21C), C17(H17A,H17B,
 H17C), C15(H15A,H15B,H15C)
;
_olex2_date_sample_data_collection 2020-08-26
_olex2_submission_special_instructions 'No special instructions were received'
_oxdiff_exptl_absorpt_empirical_details
;
Empirical correction (ABSPACK) includes:
- Absorption correction using spherical harmonics
- Frame scaling
;
_oxdiff_exptl_absorpt_empirical_full_max 1.204
_oxdiff_exptl_absorpt_empirical_full_min 0.798

loop_
_space_group_symop_operation_xyz
'x, y, z'
'-x, -y, -z'

loop_
_atom_site_label
_atom_site_type_symbol
_atom_site_fract_x
_atom_site_fract_y
_atom_site_fract_z
_atom_site_U_iso_or_equiv
_atom_site_adp_type
_atom_site_occupancy
_atom_site_site_symmetry_order
_atom_site_calc_flag
_atom_site_refinement_flags_posn
_atom_site_refinement_flags_adp
_atom_site_refinement_flags_occupancy
_atom_site_disorder_assembly
_atom_site_disorder_group
Pd1 Pd 0.45539(4) 0.55601(3) 0.86871(3) 0.03445(13) Uani 1 1 d . . . . .
P1 P 0.50291(13) 0.70729(10) 0.74699(10) 0.0350(3) Uani 1 1 d . . . . .
Cl1 Cl 0.41895(14) 0.39060(11) 0.99819(10) 0.0479(4) Uani 1 1 d . . . . .
S1 S 0.0065(2) 0.28296(17) 0.62211(17) 0.0831(6) Uani 1 1 d . . . . .
C1 C 0.4793(5) 0.8531(4) 0.7878(4) 0.0375(12) Uani 1 1 d . . . . .
O1 O 0.0785(5) 0.3916(4) 0.5906(3) 0.0917(17) Uani 1 1 d . . . . .
C22 C 0.3417(5) 0.5014(4) 0.7744(4) 0.0406(13) Uani 1 1 d . . . . .
C2 C 0.5572(5) 0.9462(4) 0.7644(4) 0.0430(13) Uani 1 1 d . . . . .
N1 N 0.3905(5) 1.0097(4) 0.8609(4) 0.0557(13) Uani 1 1 d . . . . .
F3 F 0.0451(5) 0.0794(4) 0.5653(4) 0.140(2) Uani 1 1 d . . . . .
C8 C 0.3772(5) 0.8958(4) 0.8462(4) 0.0420(13) Uani 1 1 d . . . . .
C9 C 0.2644(5) 0.8367(4) 0.8847(4) 0.0459(14) Uani 1 1 d . . . . .
H9 H 0.276383 0.760783 0.858762 0.055 Uiso 1 1 calc R . . . .
C7 C 0.4977(6) 1.0419(4) 0.8118(4) 0.0482(15) Uani 1 1 d . . . . .
O2 O 0.0234(7) 0.2311(5) 0.7265(4) 0.128(2) Uani 1 1 d . . . . .
C19 C 0.4228(6) 0.7401(4) 0.6196(4) 0.0495(15) Uani 1 1 d . . . . .
H19 H 0.434531 0.663453 0.594819 0.059 Uiso 1 1 calc R . . . .
C3 C 0.6696(6) 0.9618(5) 0.7105(4) 0.0564(16) Uani 1 1 d . . . . .
H3 H 0.712165 0.900677 0.678558 0.068 Uiso 1 1 calc R . . . .
C25 C 0.1701(8) 0.4222(5) 0.6592(5) 0.0652(19) Uani 1 1 d . . . . .
C10 C 0.1296(6) 0.9084(5) 0.8425(5) 0.0618(17) Uani 1 1 d . . . . .
H10A H 0.109998 0.983404 0.868247 0.074 Uiso 1 1 calc R . . . .
H10B H 0.131465 0.929016 0.769092 0.074 Uiso 1 1 calc R . . . .
C16 C 0.6770(5) 0.6668(4) 0.7189(4) 0.0477(15) Uani 1 1 d . . . . .
H16 H 0.695114 0.729385 0.662686 0.057 Uiso 1 1 calc R . . . .
C27 C 0.3850(6) 0.4448(4) 0.6944(4) 0.0542(16) Uani 1 1 d . . . . .
H27 H 0.472392 0.432837 0.679094 0.065 Uiso 1 1 calc R . . . .
O3 O -0.1166(5) 0.3142(5) 0.5711(5) 0.133(2) Uani 1 1 d . . . . .
C26 C 0.2947(8) 0.4051(5) 0.6360(5) 0.068(2) Uani 1 1 d . . . . .
H26 H 0.322667 0.367398 0.581953 0.081 Uiso 1 1 calc R . . . .
C24 C 0.1237(6) 0.4711(5) 0.7399(5) 0.073(2) Uani 1 1 d . . . . .
H24 H 0.036812 0.478041 0.756612 0.088 Uiso 1 1 calc R . . . .
C6 C 0.5459(7) 1.1506(5) 0.8045(5) 0.068(2) Uani 1 1 d . . . . .
H6 H 0.504297 1.213402 0.835061 0.081 Uiso 1 1 calc R . . . .
C5 C 0.6551(8) 1.1603(5) 0.7514(5) 0.073(2) Uani 1 1 d . . . . .
H5 H 0.689199 1.230862 0.746063 0.087 Uiso 1 1 calc R . . . .
F2 F 0.1029(8) 0.2225(6) 0.4600(5) 0.182(3) Uani 1 1 d . . . . .
C14 C 0.2604(6) 0.7985(5) 1.0014(5) 0.0658(18) Uani 1 1 d . . . . .
H14A H 0.343608 0.750560 1.027311 0.079 Uiso 1 1 calc R . . . .
H14B H 0.244170 0.870310 1.031797 0.079 Uiso 1 1 calc R . . . .
C23 C 0.2118(6) 0.5101(5) 0.7960(5) 0.0597(17) Uani 1 1 d . . . . .
H23 H 0.181936 0.544154 0.851501 0.072 Uiso 1 1 calc R . . . .
C18 C 0.7708(6) 0.6630(5) 0.8051(5) 0.0618(17) Uani 1 1 d . . . . .
H18A H 0.743980 0.732571 0.835976 0.093 Uiso 1 1 calc GR . . . .
H18B H 0.856243 0.663697 0.779221 0.093 Uiso 1 1 calc GR . . . .
H18C H 0.771640 0.590305 0.854714 0.093 Uiso 1 1 calc GR . . . .
F1 F 0.2202(6) 0.1442(5) 0.5950(7) 0.178(3) Uani 1 1 d . . . . .
C11 C 0.0239(7) 0.8339(6) 0.8730(7) 0.083(2) Uani 1 1 d . . . . .
H11A H -0.059854 0.882661 0.849350 0.100 Uiso 1 1 calc R . . . .
H11B H 0.038174 0.763536 0.840801 0.100 Uiso 1 1 calc R . . . .
C4 C 0.7172(6) 1.0676(5) 0.7048(5) 0.0674(19) Uani 1 1 d . . . . .
H4 H 0.792147 1.076944 0.669151 0.081 Uiso 1 1 calc R . . . .
C20 C 0.2769(6) 0.7863(5) 0.6237(5) 0.0680(18) Uani 1 1 d . . . . .
H20A H 0.240867 0.733812 0.676370 0.102 Uiso 1 1 calc GR . . . .
H20B H 0.236426 0.786831 0.559694 0.102 Uiso 1 1 calc GR . . . .
H20C H 0.261746 0.867140 0.637505 0.102 Uiso 1 1 calc GR . . . .
C21 C 0.4810(7) 0.8301(5) 0.5417(4) 0.080(2) Uani 1 1 d . . . . .
H21A H 0.476111 0.904843 0.565836 0.120 Uiso 1 1 calc GR . . . .
H21B H 0.433425 0.845437 0.478460 0.120 Uiso 1 1 calc GR . . . .
H21C H 0.570038 0.796662 0.532067 0.120 Uiso 1 1 calc GR . . . .
C12 C 0.0227(8) 0.7923(7) 0.9873(7) 0.101(3) Uani 1 1 d . . . . .
H12A H -0.040179 0.739500 1.003544 0.121 Uiso 1 1 calc R . . . .
H12B H -0.004036 0.862451 1.018840 0.121 Uiso 1 1 calc R . . . .
C17 C 0.7040(6) 0.5451(5) 0.6811(5) 0.072(2) Uani 1 1 d . . . . .
H17A H 0.690290 0.480677 0.734973 0.108 Uiso 1 1 calc GR . . . .
H17B H 0.792062 0.529469 0.659916 0.108 Uiso 1 1 calc GR . . . .
H17C H 0.646347 0.549402 0.624827 0.108 Uiso 1 1 calc GR . . . .
C15 C 0.3084(6) 1.0892(5) 0.9213(5) 0.080(2) Uani 1 1 d . . . . .
H15A H 0.243526 1.047566 0.954401 0.121 Uiso 1 1 calc GR . . . .
H15B H 0.267063 1.162411 0.877182 0.121 Uiso 1 1 calc GR . . . .
H15C H 0.361382 1.108999 0.971276 0.121 Uiso 1 1 calc GR . . . .
C13 C 0.1551(8) 0.7249(6) 1.0305(5) 0.084(2) Uani 1 1 d . . . . .
H13A H 0.151674 0.705372 1.103820 0.101 Uiso 1 1 calc R . . . .
H13B H 0.176564 0.649203 1.005884 0.101 Uiso 1 1 calc R . . . .
C28 C 0.0995(11) 0.1778(8) 0.5554(10) 0.112(3) Uani 1 1 d . . . . .

loop_
_atom_site_aniso_label
_atom_site_aniso_U_11
_atom_site_aniso_U_22
_atom_site_aniso_U_33
_atom_site_aniso_U_23
_atom_site_aniso_U_13
_atom_site_aniso_U_12
Pd1 0.0392(3) 0.0325(2) 0.0326(2) -0.00623(16) -0.00261(18) -0.00882(16)
P1 0.0395(9) 0.0324(6) 0.0336(8) -0.0068(6) 0.0004(7) -0.0070(6)
Cl1 0.0624(10) 0.0448(7) 0.0400(8) -0.0004(6) -0.0092(7) -0.0264(7)
S1 0.0936(17) 0.0800(12) 0.0921(16) -0.0362(12) -0.0011(13) -0.0383(11)
C1 0.043(4) 0.030(2) 0.038(3) -0.006(2) -0.008(3) -0.005(2)
O1 0.129(5) 0.079(3) 0.076(3) 0.005(2) -0.050(3) -0.060(3)
C22 0.048(4) 0.036(3) 0.039(3) -0.008(2) -0.005(3) -0.010(2)
C2 0.047(4) 0.037(3) 0.044(3) -0.001(2) -0.007(3) -0.011(3)
N1 0.050(3) 0.048(3) 0.075(4) -0.030(3) -0.003(3) -0.004(2)
F3 0.150(5) 0.089(3) 0.210(6) -0.069(3) 0.027(4) -0.059(3)
C8 0.041(4) 0.041(3) 0.045(3) -0.013(2) -0.005(3) -0.003(2)
C9 0.039(4) 0.048(3) 0.053(4) -0.018(3) 0.002(3) -0.003(3)
C7 0.051(4) 0.041(3) 0.054(4) -0.013(3) -0.010(3) -0.008(3)
O2 0.210(7) 0.133(4) 0.064(4) -0.010(3) 0.005(4) -0.100(4)
C19 0.070(5) 0.041(3) 0.037(3) -0.005(2) -0.009(3) -0.010(3)
C3 0.065(5) 0.045(3) 0.061(4) -0.004(3) -0.003(4) -0.020(3)
C25 0.081(6) 0.048(3) 0.070(5) -0.009(3) -0.029(4) -0.021(4)
C10 0.050(4) 0.060(4) 0.073(5) -0.023(3) -0.003(4) 0.005(3)
C16 0.045(4) 0.047(3) 0.053(4) -0.012(3) 0.017(3) -0.012(3)
C27 0.061(4) 0.054(3) 0.054(4) -0.018(3) 0.010(3) -0.020(3)
O3 0.075(4) 0.131(5) 0.212(7) -0.074(5) -0.049(5) -0.020(3)
C26 0.105(6) 0.058(4) 0.053(4) -0.028(3) 0.006(4) -0.032(4)
C24 0.060(5) 0.067(4) 0.103(6) -0.039(4) -0.018(4) -0.015(3)
C6 0.073(5) 0.041(3) 0.092(5) -0.022(3) -0.018(4) -0.008(3)
C5 0.089(6) 0.048(4) 0.087(5) -0.007(4) -0.014(5) -0.031(4)
F2 0.277(10) 0.187(6) 0.124(5) -0.073(4) 0.112(6) -0.112(6)
C14 0.055(5) 0.083(4) 0.060(5) -0.029(4) 0.003(4) 0.002(3)
C23 0.051(4) 0.065(4) 0.070(4) -0.032(3) -0.008(4) -0.006(3)
C18 0.036(4) 0.066(4) 0.081(5) -0.012(3) 0.009(4) -0.007(3)
F1 0.086(5) 0.128(4) 0.328(11) -0.063(5) 0.019(6) -0.021(3)
C11 0.042(5) 0.080(5) 0.135(8) -0.039(5) 0.001(5) -0.011(4)
C4 0.072(5) 0.067(4) 0.064(5) 0.004(3) -0.008(4) -0.033(4)
C20 0.063(5) 0.073(4) 0.062(4) -0.004(3) -0.024(4) -0.005(3)
C21 0.115(7) 0.084(5) 0.041(4) 0.008(3) -0.012(4) -0.033(4)
C12 0.065(6) 0.095(6) 0.154(9) -0.044(6) 0.047(6) -0.024(4)
C17 0.064(5) 0.068(4) 0.088(5) -0.032(4) 0.021(4) -0.006(3)
C15 0.067(5) 0.073(4) 0.115(6) -0.059(4) 0.015(5) -0.007(4)
C13 0.090(7) 0.093(5) 0.073(5) -0.024(4) 0.035(5) -0.016(5)
C28 0.093(8) 0.108(7) 0.139(10) -0.033(7) 0.044(8) -0.023(6)

loop_
_atom_type_symbol
_atom_type_description
_atom_type_scat_dispersion_real
_atom_type_scat_dispersion_imag
_atom_type_scat_source
C C 0.0033 0.0016 'International Tables Vol C Tables 4.2.6.8 and 6.1.1.4'
H H 0.0000 0.0000 'International Tables Vol C Tables 4.2.6.8 and 6.1.1.4'
Cl Cl 0.1484 0.1585 'International Tables Vol C Tables 4.2.6.8 and 6.1.1.4'
F F 0.0171 0.0103 'International Tables Vol C Tables 4.2.6.8 and 6.1.1.4'
N N 0.0061 0.0033 'International Tables Vol C Tables 4.2.6.8 and 6.1.1.4'
O O 0.0106 0.0060 'International Tables Vol C Tables 4.2.6.8 and 6.1.1.4'
P P 0.1023 0.0942 'International Tables Vol C Tables 4.2.6.8 and 6.1.1.4'
Pd Pd -0.9988 1.0072 'International Tables Vol C Tables 4.2.6.8 and 6.1.1.4'
S S 0.1246 0.1234 'International Tables Vol C Tables 4.2.6.8 and 6.1.1.4'

loop_
_geom_angle_atom_site_label_1
_geom_angle_atom_site_label_2
_geom_angle_atom_site_label_3
_geom_angle
_geom_angle_site_symmetry_1
_geom_angle_site_symmetry_3
_geom_angle_publ_flag
P1 Pd1 Cl1 176.50(5) . . ?
P1 Pd1 Cl1 93.64(4) . 2_667 ?
Cl1 Pd1 Cl1 84.85(4) . 2_667 ?
C22 Pd1 P1 93.11(15) . . ?
C22 Pd1 Cl1 172.85(15) . 2_667 ?
C22 Pd1 Cl1 88.54(14) . . ?
C1 P1 Pd1 112.77(17) . . ?
C1 P1 C19 105.1(2) . . ?
C1 P1 C16 107.3(2) . . ?
C19 P1 Pd1 120.33(17) . . ?
C16 P1 Pd1 107.47(18) . . ?
C16 P1 C19 102.9(3) . . ?
Pd1 Cl1 Pd1 95.15(4) . 2_667 ?
O1 S1 C28 99.1(4) . . ?
O2 S1 O1 112.8(3) . . ?
O2 S1 O3 122.9(4) . . ?
O2 S1 C28 106.8(5) . . ?
O3 S1 O1 107.8(3) . . ?
O3 S1 C28 104.4(5) . . ?
C2 C1 P1 127.7(4) . . ?
C8 C1 P1 124.8(4) . . ?
C8 C1 C2 107.5(4) . . ?
C25 O1 S1 122.5(4) . . ?
C27 C22 Pd1 125.1(4) . . ?
C23 C22 Pd1 117.7(4) . . ?
C23 C22 C27 116.9(5) . . ?
C7 C2 C1 106.0(5) . . ?
C3 C2 C1 136.8(5) . . ?
C3 C2 C7 117.2(5) . . ?
C8 N1 C15 128.1(5) . . ?
C7 N1 C8 109.6(4) . . ?
C7 N1 C15 122.3(4) . . ?
C1 C8 C9 128.5(4) . . ?
N1 C8 C1 108.3(4) . . ?
N1 C8 C9 123.2(5) . . ?
C8 C9 H9 105.4 . . ?
C8 C9 C10 114.7(5) . . ?
C8 C9 C14 115.3(5) . . ?
C10 C9 H9 105.4 . . ?
C14 C9 H9 105.4 . . ?
C14 C9 C10 109.7(5) . . ?
C2 C7 C6 122.4(6) . . ?
N1 C7 C2 108.7(4) . . ?
N1 C7 C6 128.9(5) . . ?
P1 C19 H19 107.3 . . ?
C20 C19 P1 111.9(4) . . ?
C20 C19 H19 107.3 . . ?
C21 C19 P1 113.6(4) . . ?
C21 C19 H19 107.3 . . ?
C21 C19 C20 109.0(5) . . ?
C2 C3 H3 120.0 . . ?
C4 C3 C2 120.1(5) . . ?
C4 C3 H3 120.0 . . ?
C26 C25 O1 117.6(6) . . ?
C26 C25 C24 123.3(6) . . ?
C24 C25 O1 119.0(7) . . ?
C9 C10 H10A 109.4 . . ?
C9 C10 H10B 109.4 . . ?
H10A C10 H10B 108.0 . . ?
C11 C10 C9 111.1(5) . . ?
C11 C10 H10A 109.4 . . ?
C11 C10 H10B 109.4 . . ?
P1 C16 H16 106.9 . . ?
C18 C16 P1 115.3(4) . . ?
C18 C16 H16 106.9 . . ?
C18 C16 C17 110.1(5) . . ?
C17 C16 P1 110.3(3) . . ?
C17 C16 H16 106.9 . . ?
C22 C27 H27 120.2 . . ?
C22 C27 C26 119.6(6) . . ?
C26 C27 H27 120.2 . . ?
C25 C26 C27 119.5(5) . . ?
C25 C26 H26 120.2 . . ?
C27 C26 H26 120.2 . . ?
C25 C24 H24 121.6 . . ?
C25 C24 C23 116.8(6) . . ?
C23 C24 H24 121.6 . . ?
C7 C6 H6 121.2 . . ?
C5 C6 C7 117.6(6) . . ?
C5 C6 H6 121.2 . . ?
C6 C5 H5 119.2 . . ?
C6 C5 C4 121.6(5) . . ?
C4 C5 H5 119.2 . . ?
C9 C14 H14A 109.5 . . ?
C9 C14 H14B 109.5 . . ?
H14A C14 H14B 108.1 . . ?
C13 C14 C9 110.6(5) . . ?
C13 C14 H14A 109.5 . . ?
C13 C14 H14B 109.5 . . ?
C22 C23 C24 123.8(6) . . ?
C22 C23 H23 118.1 . . ?
C24 C23 H23 118.1 . . ?
C16 C18 H18A 109.5 . . ?
C16 C18 H18B 109.5 . . ?
C16 C18 H18C 109.5 . . ?
H18A C18 H18B 109.5 . . ?
H18A C18 H18C 109.5 . . ?
H18B C18 H18C 109.5 . . ?
C10 C11 H11A 109.3 . . ?
C10 C11 H11B 109.3 . . ?
H11A C11 H11B 108.0 . . ?
C12 C11 C10 111.5(6) . . ?
C12 C11 H11A 109.3 . . ?
C12 C11 H11B 109.3 . . ?
C3 C4 C5 121.1(6) . . ?
C3 C4 H4 119.5 . . ?
C5 C4 H4 119.5 . . ?
C19 C20 H20A 109.5 . . ?
C19 C20 H20B 109.5 . . ?
C19 C20 H20C 109.5 . . ?
H20A C20 H20B 109.5 . . ?
H20A C20 H20C 109.5 . . ?
H20B C20 H20C 109.5 . . ?
C19 C21 H21A 109.5 . . ?
C19 C21 H21B 109.5 . . ?
C19 C21 H21C 109.5 . . ?
H21A C21 H21B 109.5 . . ?
H21A C21 H21C 109.5 . . ?
H21B C21 H21C 109.5 . . ?
C11 C12 H12A 109.2 . . ?
C11 C12 H12B 109.2 . . ?
C11 C12 C13 111.9(6) . . ?
H12A C12 H12B 107.9 . . ?
C13 C12 H12A 109.2 . . ?
C13 C12 H12B 109.2 . . ?
C16 C17 H17A 109.5 . . ?
C16 C17 H17B 109.5 . . ?
C16 C17 H17C 109.5 . . ?
H17A C17 H17B 109.5 . . ?
H17A C17 H17C 109.5 . . ?
H17B C17 H17C 109.5 . . ?
N1 C15 H15A 109.5 . . ?
N1 C15 H15B 109.5 . . ?
N1 C15 H15C 109.5 . . ?
H15A C15 H15B 109.5 . . ?
H15A C15 H15C 109.5 . . ?
H15B C15 H15C 109.5 . . ?
C14 C13 C12 112.3(6) . . ?
C14 C13 H13A 109.2 . . ?
C14 C13 H13B 109.2 . . ?
C12 C13 H13A 109.2 . . ?
C12 C13 H13B 109.2 . . ?
H13A C13 H13B 107.9 . . ?
F3 C28 S1 108.7(6) . . ?
F3 C28 F1 108.5(9) . . ?
F2 C28 S1 111.7(8) . . ?
F2 C28 F3 108.1(10) . . ?
F2 C28 F1 109.8(9) . . ?
F1 C28 S1 109.9(8) . . ?

loop_
_geom_bond_atom_site_label_1
_geom_bond_atom_site_label_2
_geom_bond_distance
_geom_bond_site_symmetry_2
_geom_bond_publ_flag
Pd1 P1 2.2677(13) . ?
Pd1 Cl1 2.3986(13) . ?
Pd1 Cl1 2.4601(13) 2_667 ?
Pd1 C22 2.004(5) . ?
P1 C1 1.822(4) . ?
P1 C19 1.855(5) . ?
P1 C16 1.855(5) . ?
S1 O1 1.558(4) . ?
S1 O2 1.414(5) . ?
S1 O3 1.421(5) . ?
S1 C28 1.776(9) . ?
C1 C2 1.445(6) . ?
C1 C8 1.393(7) . ?
O1 C25 1.468(7) . ?
C22 C27 1.387(7) . ?
C22 C23 1.381(7) . ?
C2 C7 1.410(6) . ?
C2 C3 1.401(7) . ?
N1 C8 1.383(5) . ?
N1 C7 1.373(7) . ?
N1 C15 1.483(6) . ?
F3 C28 1.335(9) . ?
C8 C9 1.509(7) . ?
C9 H9 0.9800 . ?
C9 C10 1.551(7) . ?
C9 C14 1.549(7) . ?
C7 C6 1.411(7) . ?
C19 H19 0.9800 . ?
C19 C20 1.530(8) . ?
C19 C21 1.529(7) . ?
C3 H3 0.9300 . ?
C3 C4 1.378(7) . ?
C25 C26 1.330(8) . ?
C25 C24 1.357(9) . ?
C10 H10A 0.9700 . ?
C10 H10B 0.9700 . ?
C10 C11 1.527(8) . ?
C16 H16 0.9800 . ?
C16 C18 1.516(8) . ?
C16 C17 1.545(6) . ?
C27 H27 0.9300 . ?
C27 C26 1.422(8) . ?
C26 H26 0.9300 . ?
C24 H24 0.9300 . ?
C24 C23 1.383(7) . ?
C6 H6 0.9300 . ?
C6 C5 1.356(9) . ?
C5 H5 0.9300 . ?
C5 C4 1.388(8) . ?
F2 C28 1.290(12) . ?
C14 H14A 0.9700 . ?
C14 H14B 0.9700 . ?
C14 C13 1.513(8) . ?
C23 H23 0.9300 . ?
C18 H18A 0.9600 . ?
C18 H18B 0.9600 . ?
C18 H18C 0.9600 . ?
F1 C28 1.339(12) . ?
C11 H11A 0.9700 . ?
C11 H11B 0.9700 . ?
C11 C12 1.520(10) . ?
C4 H4 0.9300 . ?
C20 H20A 0.9600 . ?
C20 H20B 0.9600 . ?
C20 H20C 0.9600 . ?
C21 H21A 0.9600 . ?
C21 H21B 0.9600 . ?
C21 H21C 0.9600 . ?
C12 H12A 0.9700 . ?
C12 H12B 0.9700 . ?
C12 C13 1.521(10) . ?
C17 H17A 0.9600 . ?
C17 H17B 0.9600 . ?
C17 H17C 0.9600 . ?
C15 H15A 0.9600 . ?
C15 H15B 0.9600 . ?
C15 H15C 0.9600 . ?
C13 H13A 0.9700 . ?
C13 H13B 0.9700 . ?
